data_7055176
loop_
_publ_author_name
'Bekere, Laura'
'Lokshin, Vladimir'
'Sigalov, Mark'
'Gvishi, Raz'
'Zhao, Peng'
'Hagan, David J.'
'Van Stryland, Eric W.'
'Khodorkovsky, Vladimir'

_publ_section_title
;
 Chromenes involving a two-photon absorbing moiety: photochromism via
 intramolecular resonance energy transfer
;
_journal_issue 2
_journal_name_full 'New J. Chem.'
_journal_page_first 1143
_journal_paper_doi 10.1039/C5NJ02490K
_journal_volume 40
_journal_year 2016
_chemical_formula_moiety 'C68 H50 N2 O3'
_chemical_formula_sum 'C68 H50 N2 O3'
_chemical_formula_weight 943.10
_chemical_name_systematic
'3-(2,7-di(9H-carbazol-9-yl)-9-methyl-9H-fluoren-9-yl)propyl 8-methyl-2,2-diphenyl-2H-benzo[h]chromene-5-carboxylate'
_space_group_crystal_system monoclinic
_space_group_IT_number 14
_space_group_name_Hall '-P 2ybc'
_space_group_name_H-M_alt 'P 1 21/c 1'
_symmetry_space_group_name_Hall '-P 2ybc'
_symmetry_space_group_name_H-M 'P 1 21/c 1'
_atom_sites_solution_hydrogens geom
_atom_sites_solution_primary direct
_audit_creation_date
;
'Tue Sep 16 07:40:17 2014'
;
_audit_creation_method
;
CrysAlisPro, Agilent Technologies,
Version 1.171.37.31 (release 14-01-2014 CrysAlis171 .NET)
(compiled Jan 14 2014,18:38:05)
;
_audit_update_record
;
2014-11-10 deposited with the CCDC.
2015-11-13 downloaded from the CCDC.
;
_cell_angle_alpha 90.0
_cell_angle_beta 134.348(9)
_cell_angle_gamma 90.0
_cell_formula_units_Z 4
_cell_length_a 13.2538(6)
_cell_length_b 21.2051(4)
_cell_length_c 25.4117(13)
_cell_measurement_reflns_used 8333
_cell_measurement_temperature 293(2)
_cell_measurement_theta_max 75.4070
_cell_measurement_theta_min 4.2400
_cell_volume 5107.2(9)
_computing_cell_refinement
;
CrysAlisPro, Agilent Technologies,
Version 1.171.37.31 (release 14-01-2014 CrysAlis171 .NET)
(compiled Jan 14 2014,18:38:05)
;
_computing_data_collection
;
CrysAlisPro, Agilent Technologies,
Version 1.171.37.31 (release 14-01-2014 CrysAlis171 .NET)
(compiled Jan 14 2014,18:38:05)
;
_computing_data_reduction
;
CrysAlisPro, Agilent Technologies,
Version 1.171.37.31 (release 14-01-2014 CrysAlis171 .NET)
(compiled Jan 14 2014,18:38:05)
;
_computing_molecular_graphics 'Olex2 (Dolomanov et al., 2009)'
_computing_publication_material 'Olex2 (Dolomanov et al., 2009)'
_computing_structure_refinement 'ShelXL (Sheldrick, 2008)'
_computing_structure_solution 'ShelXS (Sheldrick, 2008)'
_diffrn_ambient_temperature 293(2)
_diffrn_detector 'CCD plate'
_diffrn_detector_area_resol_mean 5.3048
_diffrn_detector_type AtlasS2
_diffrn_measured_fraction_theta_full 0.977
_diffrn_measured_fraction_theta_max 1.000
_diffrn_measurement_details
;
  1 omega   10.00   42.00   1.0000    2.5000
omega____ theta____ kappa____ phi______ frames
    -        0.0000  -99.0000  150.0000 32

  2 omega  -14.00   62.00   1.0000    2.5000
omega____ theta____ kappa____ phi______ frames
    -        0.0000   57.0000  -90.0000 76

  3 omega  -69.00   -3.00   1.0000   15.0000
omega____ theta____ kappa____ phi______ frames
    -      -59.0000  125.0000  -90.0000 66

  4 omega  -95.00  -62.00   1.0000   15.0000
omega____ theta____ kappa____ phi______ frames
    -      -59.0000  125.0000 -180.0000 33

  5 omega  -50.00   -3.00   1.0000   15.0000
omega____ theta____ kappa____ phi______ frames
    -      -59.0000  125.0000 -180.0000 47

  6 omega  116.00  141.00   1.0000   15.0000
omega____ theta____ kappa____ phi______ frames
    -       59.0000  125.0000  -90.0000 25

  7 omega  106.00  141.00   1.0000   15.0000
omega____ theta____ kappa____ phi______ frames
    -       59.0000  125.0000  150.0000 35

  8 omega  104.00  140.00   1.0000   15.0000
omega____ theta____ kappa____ phi______ frames
    -       59.0000  125.0000  -30.0000 36

  9 omega   22.00  140.00   1.0000   15.0000
omega____ theta____ kappa____ phi______ frames
    -       59.0000   38.0000   90.0000 118

 10 omega  103.00  178.00   1.0000   50.0000
omega____ theta____ kappa____ phi______ frames
    -      118.0000  111.0000  -30.0000 75

 11 omega   34.00   99.00   1.0000   50.0000
omega____ theta____ kappa____ phi______ frames
    -      118.0000 -111.0000  150.0000 65

 12 omega   31.00   89.00   1.0000   50.0000
omega____ theta____ kappa____ phi______ frames
    -      118.0000  -25.0000  -60.0000 58

 13 omega   39.00   65.00   1.0000   50.0000
omega____ theta____ kappa____ phi______ frames
    -      118.0000  -50.0000  -60.0000 26

 14 omega   39.00  133.00   1.0000   50.0000
omega____ theta____ kappa____ phi______ frames
    -      118.0000  -63.0000  -60.0000 94

 15 omega   97.00  173.00   1.0000   50.0000
omega____ theta____ kappa____ phi______ frames
    -      118.0000   63.0000   60.0000 76

 16 omega   43.00  100.00   1.0000   50.0000
omega____ theta____ kappa____ phi______ frames
    -      118.0000  -50.0000 -150.0000 57

 17 omega  110.00  178.00   1.0000   50.0000
omega____ theta____ kappa____ phi______ frames
    -      118.0000  111.0000    0.0000 68
;
_diffrn_measurement_device 'four-circle diffractometer'
_diffrn_measurement_device_type 'SuperNova, Dual, Cu at zero, AtlasS2'
_diffrn_measurement_method '\w scans'
_diffrn_orient_matrix_UB_11 0.0827251000
_diffrn_orient_matrix_UB_12 0.0617964000
_diffrn_orient_matrix_UB_13 0.0382217000
_diffrn_orient_matrix_UB_21 -0.0594302000
_diffrn_orient_matrix_UB_22 0.0053638000
_diffrn_orient_matrix_UB_23 0.0345964000
_diffrn_orient_matrix_UB_31 0.1266515000
_diffrn_orient_matrix_UB_32 -0.0378147000
_diffrn_orient_matrix_UB_33 0.0672816000
_diffrn_radiation_monochromator mirror
_diffrn_radiation_probe x-ray
_diffrn_radiation_type CuK\a
_diffrn_radiation_wavelength 1.54184
_diffrn_reflns_av_R_equivalents 0.0169
_diffrn_reflns_av_unetI/netI 0.0286
_diffrn_reflns_laue_measured_fraction_full 0.977
_diffrn_reflns_laue_measured_fraction_max 1.000
_diffrn_reflns_limit_h_max 16
_diffrn_reflns_limit_h_min -16
_diffrn_reflns_limit_k_max 26
_diffrn_reflns_limit_k_min -26
_diffrn_reflns_limit_l_max 31
_diffrn_reflns_limit_l_min -30
_diffrn_reflns_number 22894
_diffrn_reflns_point_group_measured_fraction_full 0.977
_diffrn_reflns_point_group_measured_fraction_max 1.000
_diffrn_reflns_theta_full 66.000
_diffrn_reflns_theta_max 65.081
_diffrn_reflns_theta_min 3.701
_diffrn_source 'sealed X-ray tube'
_diffrn_source_type 'SuperNova (Cu) X-ray Source'
_exptl_absorpt_coefficient_mu 0.580
_exptl_absorpt_correction_T_max 1.00000
_exptl_absorpt_correction_T_min 0.81010
_exptl_absorpt_correction_type multi-scan
_exptl_absorpt_process_details
;
CrysAlisPro, Agilent Technologies,
Version 1.171.37.31 (release 14-01-2014 CrysAlis171 .NET)
(compiled Jan 14 2014,18:38:05)
Empirical absorption correction using spherical harmonics,
 implemented in SCALE3 ABSPACK scaling algorithm.
;
_exptl_crystal_colour colourless
_exptl_crystal_colour_primary colourless
_exptl_crystal_density_diffrn 1.227
_exptl_crystal_F_000 1984
_exptl_crystal_size_max 0.2
_exptl_crystal_size_mid 0.16
_exptl_crystal_size_min 0.06
_refine_diff_density_max 0.839
_refine_diff_density_min -0.845
_refine_diff_density_rms 0.058
_refine_ls_extinction_method none
_refine_ls_goodness_of_fit_ref 1.115
_refine_ls_hydrogen_treatment constr
_refine_ls_matrix_type full
_refine_ls_number_parameters 570
_refine_ls_number_reflns 8706
_refine_ls_number_restraints 0
_refine_ls_restrained_S_all 1.115
_refine_ls_R_factor_all 0.1141
_refine_ls_R_factor_gt 0.0961
_refine_ls_shift/su_max 0.000
_refine_ls_shift/su_mean 0.000
_refine_ls_structure_factor_coef Fsqd
_refine_ls_weighting_details 'w=1/[\s^2^(Fo^2^)+(0.1500P)^2^+4.7026P] where P=(Fo^2^+2Fc^2^)/3'
_refine_ls_weighting_scheme calc
_refine_ls_wR_factor_gt 0.2824
_refine_ls_wR_factor_ref 0.3022
_reflns_Friedel_coverage 0.000
_reflns_number_gt 6718
_reflns_number_total 8706
_reflns_threshold_expression 'I > 2\s(I)'
_cod_data_source_file c5nj02490k1.cif
_cod_data_source_block lb1alpha
_cod_depositor_comments 'Adding full bibliography for 7055175--7055176.cif.'
_cod_original_cell_volume 5107.3(4)
_cod_database_code 7055176
_shelxl_version_number 2014/6
_shelx_space_group_comment
;
The symmetry employed for this shelxl refinement is uniquely defined
by the following loop, which should always be used as a source of
symmetry information in preference to the above space-group names.
They are only intended as comments.
;
_reflns_odcompleteness_completeness 99.95
_reflns_odcompleteness_iscentric 1
_reflns_odcompleteness_theta 66.97
_olex2_refinement_description
;
1. Fixed Uiso
 At 1.2 times of:
  All C(H) groups, All C(H,H) groups
 At 1.5 times of:
  All C(H,H,H) groups
2. Uiso/Uaniso restraints and constraints
Uanis(C57) = Uanis(C68) = Uanis(C63) = Uanis(C67) = Uanis(C62) = Uanis(C65) =
Uanis(C64) = Uanis(C59) = Uanis(C58) = Uanis(C66) = Uanis(C61) = Uanis(C60)
3.a Secondary CH2 refined with riding coordinates:
 C28(H28A,H28B), C29(H29A,H29B), C30(H30A,H30B)
3.b Aromatic/amide H refined with riding coordinates:
 C3(H3), C5(H5), C7(H7), C8(H8), C12(H12), C13(H13), C16(H16), C17(H17),
 C18(H18), C19(H19), C20(H20), C22(H22), C23(H23), C24(H24), C25(H25), C26(H26),
  C33(H33), C35(H35), C36(H36), C39(H39), C40(H40), C42(H42), C46(H46),
 C47(H47), C48(H48), C49(H49), C52(H52), C53(H53), C54(H54), C55(H55), C58(H58),
  C59(H59), C60(H60), C61(H61), C67(H67), C66(H66), C65(H65), C64(H64)
3.c Fitted hexagon refined as free rotating group:
 C57(C58,C59,C60,C61,C62), C68(C67,C66,C65,C64,C63)
3.d Idealised Me refined as rotating group:
 C27(H27A,H27B,H27C), C44(H44A,H44B,H44C)
;
_olex2_submission_special_instructions 'No special instructions were received'

loop_
_space_group_symop_operation_xyz
'x, y, z'
'-x, y+1/2, -z+1/2'
'-x, -y, -z'
'x, -y-1/2, z-1/2'

loop_
_atom_site_label
_atom_site_type_symbol
_atom_site_fract_x
_atom_site_fract_y
_atom_site_fract_z
_atom_site_U_iso_or_equiv
_atom_site_adp_type
_atom_site_occupancy
_atom_site_site_symmetry_order
_atom_site_calc_flag
_atom_site_refinement_flags_posn
O1 O -0.2694(3) 0.44000(15) 0.26997(15) 0.0751(8) Uani 1 1 d .
O2 O -0.3422(3) 0.36048(18) 0.29265(16) 0.0955(11) Uani 1 1 d .
O3 O 0.1243(3) 0.31599(12) 0.56773(13) 0.0576(6) Uani 1 1 d .
N1 N -0.4387(4) 0.70353(19) 0.05716(19) 0.0734(9) Uani 1 1 d .
N2 N -0.8790(5) 0.5480(2) 0.2126(3) 0.0899(12) Uani 1 1 d .
C1 C -0.2515(4) 0.3971(2) 0.3145(2) 0.0596(9) Uani 1 1 d .
C2 C -0.1104(4) 0.40237(17) 0.39150(19) 0.0529(8) Uani 1 1 d .
C3 C -0.0309(4) 0.45479(18) 0.41244(19) 0.0557(8) Uani 1 1 d .
H3 H -0.0650 0.4861 0.3778 0.067 Uiso 1 1 calc R
C4 C 0.1025(4) 0.46326(17) 0.48545(19) 0.0524(8) Uani 1 1 d .
C5 C 0.1831(4) 0.51823(18) 0.5072(2) 0.0592(9) Uani 1 1 d .
H5 H 0.1481 0.5499 0.4727 0.071 Uiso 1 1 calc R
C6 C 0.3118(4) 0.52625(19) 0.5776(2) 0.0611(9) Uani 1 1 d .
C7 C 0.3634(4) 0.4773(2) 0.6285(2) 0.0635(9) Uani 1 1 d .
H7 H 0.4518 0.4817 0.6762 0.076 Uiso 1 1 calc R
C8 C 0.2878(4) 0.4236(2) 0.6103(2) 0.0612(9) Uani 1 1 d .
H8 H 0.3247 0.3924 0.6455 0.073 Uiso 1 1 calc R
C9 C 0.1539(3) 0.41530(17) 0.53813(18) 0.0506(8) Uani 1 1 d .
C10 C 0.0670(4) 0.36205(16) 0.51520(18) 0.0500(8) Uani 1 1 d .
C11 C -0.0621(4) 0.35339(17) 0.44383(18) 0.0512(8) Uani 1 1 d .
C12 C -0.1322(4) 0.29360(18) 0.4278(2) 0.0605(9) Uani 1 1 d .
H12 H -0.2056 0.2806 0.3793 0.073 Uiso 1 1 calc R
C13 C -0.0914(4) 0.25751(18) 0.4825(2) 0.0625(9) Uani 1 1 d .
H13 H -0.1352 0.2188 0.4720 0.075 Uiso 1 1 calc R
C14 C 0.0245(4) 0.27828(16) 0.5612(2) 0.0554(8) Uani 1 1 d .
C15 C -0.0290(4) 0.31694(17) 0.5881(2) 0.0622(9) Uani 1 1 d .
C16 C -0.1654(6) 0.3100(2) 0.5566(3) 0.0822(13) Uani 1 1 d .
H16 H -0.2287 0.2847 0.5153 0.099 Uiso 1 1 calc R
C17 C -0.2084(8) 0.3409(3) 0.5865(5) 0.117(2) Uani 1 1 d .
H17 H -0.2994 0.3353 0.5662 0.140 Uiso 1 1 calc R
C18 C -0.1140(10) 0.3800(3) 0.6467(5) 0.124(3) Uani 1 1 d .
H18 H -0.1424 0.4014 0.6665 0.149 Uiso 1 1 calc R
C19 C 0.0191(9) 0.3874(3) 0.6771(4) 0.1084(19) Uani 1 1 d .
H19 H 0.0812 0.4140 0.7174 0.130 Uiso 1 1 calc R
C20 C 0.0638(6) 0.3560(2) 0.6488(3) 0.0788(12) Uani 1 1 d .
H20 H 0.1558 0.3611 0.6703 0.095 Uiso 1 1 calc R
C21 C 0.1082(4) 0.22159(17) 0.6117(2) 0.0612(9) Uani 1 1 d .
C22 C 0.2146(6) 0.1963(2) 0.6213(4) 0.1010(17) Uani 1 1 d .
H22 H 0.2378 0.2140 0.5974 0.121 Uiso 1 1 calc R
C23 C 0.2887(7) 0.1443(3) 0.6667(5) 0.133(3) Uani 1 1 d .
H23 H 0.3633 0.1283 0.6742 0.159 Uiso 1 1 calc R
C24 C 0.2541(7) 0.1165(3) 0.7001(3) 0.115(2) Uani 1 1 d .
H24 H 0.3034 0.0813 0.7298 0.138 Uiso 1 1 calc R
C25 C 0.1490(9) 0.1402(3) 0.6901(4) 0.123(2) Uani 1 1 d .
H25 H 0.1232 0.1209 0.7121 0.148 Uiso 1 1 calc R
C26 C 0.0773(7) 0.1933(2) 0.6470(3) 0.0962(16) Uani 1 1 d .
H26 H 0.0063 0.2100 0.6422 0.115 Uiso 1 1 calc R
C27 C 0.3947(5) 0.5868(2) 0.6014(3) 0.0807(12) Uani 1 1 d .
H27A H 0.4045 0.5963 0.5682 0.121 Uiso 1 1 calc GR
H27B H 0.4865 0.5818 0.6503 0.121 Uiso 1 1 calc GR
H27C H 0.3458 0.6206 0.6008 0.121 Uiso 1 1 calc GR
C28 C -0.4074(4) 0.4442(2) 0.1957(2) 0.0683(10) Uani 1 1 d .
H28A H -0.4614 0.4067 0.1844 0.082 Uiso 1 1 calc R
H28B H -0.3974 0.4464 0.1614 0.082 Uiso 1 1 calc R
C29 C -0.4832(4) 0.5006(2) 0.1870(2) 0.0739(12) Uani 1 1 d .
H29A H -0.4281 0.5379 0.1992 0.089 Uiso 1 1 calc R
H29B H -0.4938 0.4981 0.2210 0.089 Uiso 1 1 calc R
C30 C -0.6280(4) 0.50661(17) 0.10898(18) 0.0560(8) Uani 1 1 d .
H30A H -0.6874 0.4729 0.1006 0.067 Uiso 1 1 calc R
H30B H -0.6179 0.5005 0.0750 0.067 Uiso 1 1 calc R
C31 C -0.7041(4) 0.56993(17) 0.09065(18) 0.0528(8) Uani 1 1 d .
C32 C -0.7191(4) 0.58563(17) 0.14341(19) 0.0537(8) Uani 1 1 d .
C33 C -0.7944(4) 0.55465(18) 0.1542(2) 0.0623(9) Uani 1 1 d .
H33 H -0.8441 0.5181 0.1280 0.075 Uiso 1 1 calc R
C34 C -0.7953(4) 0.5787(2) 0.2048(2) 0.0687(10) Uani 1 1 d .
C35 C -0.7205(5) 0.6327(2) 0.2444(3) 0.0735(11) Uani 1 1 d .
H35 H -0.7217 0.6480 0.2782 0.088 Uiso 1 1 calc R
C36 C -0.6439(4) 0.6641(2) 0.2341(2) 0.0674(10) Uani 1 1 d .
H36 H -0.5926 0.7001 0.2613 0.081 Uiso 1 1 calc R
C37 C -0.6448(4) 0.64129(17) 0.18278(19) 0.0555(8) Uani 1 1 d .
C38 C -0.5800(4) 0.66570(18) 0.15844(19) 0.0562(8) Uani 1 1 d .
C39 C -0.5006(4) 0.7192(2) 0.1777(2) 0.0689(10) Uani 1 1 d .
H39 H -0.4780 0.7466 0.2133 0.083 Uiso 1 1 calc R
C40 C -0.4550(5) 0.7315(2) 0.1437(2) 0.0726(11) Uani 1 1 d .
H40 H -0.4032 0.7678 0.1557 0.087 Uiso 1 1 calc R
C41 C -0.4860(4) 0.6901(2) 0.0917(2) 0.0644(10) Uani 1 1 d .
C42 C -0.5651(4) 0.63603(19) 0.0722(2) 0.0602(9) Uani 1 1 d .
H42 H -0.5843 0.6080 0.0380 0.072 Uiso 1 1 calc R
C43 C -0.6147(4) 0.62466(17) 0.10427(18) 0.0531(8) Uani 1 1 d .
C44 C -0.8483(4) 0.56792(19) 0.0103(2) 0.0659(10) Uani 1 1 d .
H44A H -0.8345 0.5639 -0.0219 0.099 Uiso 1 1 calc GR
H44B H -0.8990 0.6061 -0.0009 0.099 Uiso 1 1 calc GR
H44C H -0.9014 0.5325 0.0037 0.099 Uiso 1 1 calc GR
C45 C -0.3036(5) 0.7237(2) 0.0926(3) 0.0784(12) Uani 1 1 d .
C46 C -0.1811(6) 0.7244(3) 0.1673(3) 0.0973(17) Uani 1 1 d .
H46 H -0.1819 0.7134 0.2024 0.117 Uiso 1 1 calc R
C47 C -0.0590(7) 0.7420(4) 0.1870(4) 0.122(2) Uani 1 1 d .
H47 H 0.0247 0.7422 0.2366 0.146 Uiso 1 1 calc R
C48 C -0.0558(8) 0.7594(4) 0.1360(4) 0.135(3) Uani 1 1 d .
H48 H 0.0288 0.7721 0.1517 0.162 Uiso 1 1 calc R
C49 C -0.1741(8) 0.7581(4) 0.0636(4) 0.121(2) Uani 1 1 d .
H49 H -0.1711 0.7699 0.0294 0.145 Uiso 1 1 calc R
C50 C -0.3011(6) 0.7390(3) 0.0400(3) 0.0881(14) Uani 1 1 d .
C51 C -0.4418(6) 0.7266(2) -0.0315(3) 0.0795(12) Uani 1 1 d .
C52 C -0.5030(7) 0.7308(3) -0.1034(3) 0.0955(16) Uani 1 1 d .
H52 H -0.4513 0.7461 -0.1129 0.115 Uiso 1 1 calc R
C53 C -0.6396(7) 0.7122(3) -0.1600(3) 0.0957(17) Uani 1 1 d .
H53 H -0.6807 0.7146 -0.2081 0.115 Uiso 1 1 calc R
C54 C -0.7173(6) 0.6900(2) -0.1465(3) 0.0905(15) Uani 1 1 d .
H54 H -0.8100 0.6773 -0.1860 0.109 Uiso 1 1 calc R
C55 C -0.6611(5) 0.6858(2) -0.0756(2) 0.0793(12) Uani 1 1 d .
H55 H -0.7147 0.6714 -0.0669 0.095 Uiso 1 1 calc R
C56 C -0.5225(5) 0.7041(2) -0.0187(2) 0.0704(11) Uani 1 1 d .
C57 C -1.0227(5) 0.5453(2) 0.1614(3) 0.1510(12) Uani 1 1 d .
C58 C -1.1166(6) 0.5789(2) 0.0959(3) 0.1510(12) Uani 1 1 d G
H58 H -1.0828 0.6056 0.0820 0.181 Uiso 1 1 calc R
C59 C -1.2611(6) 0.5728(2) 0.0512(3) 0.1510(12) Uani 1 1 d G
H59 H -1.3239 0.5953 0.0073 0.181 Uiso 1 1 calc R
C60 C -1.3116(5) 0.5330(2) 0.0719(3) 0.1510(12) Uani 1 1 d G
H60 H -1.4083 0.5289 0.0419 0.181 Uiso 1 1 calc R
C61 C -1.2177(6) 0.4994(2) 0.1374(3) 0.1510(12) Uani 1 1 d G
H61 H -1.2515 0.4727 0.1513 0.181 Uiso 1 1 calc R
C62 C -1.0732(6) 0.5055(2) 0.1822(3) 0.1510(12) Uani 1 1 d G
C68 C -0.8373(7) 0.5100(2) 0.2679(3) 0.1510(12) Uani 1 1 d .
C67 C -0.7012(6) 0.4984(2) 0.3354(4) 0.1510(12) Uani 1 1 d G
H67 H -0.6244 0.5165 0.3464 0.181 Uiso 1 1 calc R
C66 C -0.6800(5) 0.4597(2) 0.3866(3) 0.1510(12) Uani 1 1 d G
H66 H -0.5889 0.4519 0.4318 0.181 Uiso 1 1 calc R
C65 C -0.7948(6) 0.4326(2) 0.3703(3) 0.1510(12) Uani 1 1 d G
H65 H -0.7805 0.4068 0.4045 0.181 Uiso 1 1 calc R
C64 C -0.9308(6) 0.4443(2) 0.3027(4) 0.1510(12) Uani 1 1 d G
H64 H -1.0076 0.4262 0.2918 0.181 Uiso 1 1 calc R
C63 C -0.9521(5) 0.4830(3) 0.2515(3) 0.1510(12) Uani 1 1 d G

loop_
_atom_site_aniso_label
_atom_site_aniso_U_11
_atom_site_aniso_U_22
_atom_site_aniso_U_33
_atom_site_aniso_U_23
_atom_site_aniso_U_13
_atom_site_aniso_U_12
O1 0.0532(14) 0.096(2) 0.0571(15) 0.0247(15) 0.0316(13) 0.0075(14)
O2 0.0746(19) 0.116(3) 0.0549(17) 0.0101(17) 0.0304(16) -0.0249(19)
O3 0.0554(13) 0.0600(14) 0.0526(13) 0.0095(11) 0.0360(12) 0.0064(11)
N1 0.071(2) 0.090(2) 0.0593(19) 0.0024(17) 0.0460(18) -0.0067(18)
N2 0.100(3) 0.085(3) 0.138(4) -0.022(2) 0.103(3) -0.016(2)
C1 0.059(2) 0.073(2) 0.052(2) 0.0070(17) 0.0405(18) 0.0056(18)
C2 0.0513(18) 0.065(2) 0.0480(18) 0.0049(15) 0.0369(16) 0.0087(16)
C3 0.0561(19) 0.064(2) 0.0529(19) 0.0108(16) 0.0403(17) 0.0103(16)
C4 0.0526(18) 0.060(2) 0.0531(18) 0.0042(16) 0.0402(17) 0.0063(15)
C5 0.060(2) 0.060(2) 0.063(2) 0.0086(17) 0.0453(19) 0.0076(17)
C6 0.060(2) 0.066(2) 0.066(2) -0.0015(18) 0.047(2) 0.0015(17)
C7 0.0519(19) 0.079(3) 0.053(2) -0.0009(18) 0.0340(18) -0.0010(18)
C8 0.057(2) 0.073(2) 0.052(2) 0.0078(17) 0.0372(18) 0.0056(18)
C9 0.0505(17) 0.0597(19) 0.0492(18) 0.0044(15) 0.0376(16) 0.0083(15)
C10 0.0535(18) 0.0561(19) 0.0494(18) 0.0064(14) 0.0393(16) 0.0095(15)
C11 0.0527(18) 0.0581(19) 0.0507(18) 0.0022(15) 0.0390(16) 0.0066(15)
C12 0.060(2) 0.061(2) 0.053(2) -0.0029(17) 0.0366(18) 0.0001(17)
C13 0.063(2) 0.053(2) 0.061(2) 0.0035(17) 0.0393(19) 0.0022(17)
C14 0.060(2) 0.0481(18) 0.060(2) 0.0057(15) 0.0425(18) 0.0027(15)
C15 0.082(3) 0.0464(18) 0.075(2) 0.0142(17) 0.061(2) 0.0122(17)
C16 0.096(3) 0.067(3) 0.115(4) 0.014(2) 0.085(3) 0.010(2)
C17 0.156(6) 0.089(4) 0.195(7) 0.024(4) 0.155(6) 0.019(4)
C18 0.201(8) 0.091(4) 0.181(7) 0.011(4) 0.170(7) 0.025(5)
C19 0.174(6) 0.080(3) 0.120(5) -0.003(3) 0.121(5) 0.009(4)
C20 0.110(4) 0.062(2) 0.079(3) 0.003(2) 0.072(3) 0.008(2)
C21 0.062(2) 0.0471(18) 0.055(2) 0.0000(15) 0.0341(18) 0.0051(16)
C22 0.101(4) 0.073(3) 0.141(5) 0.025(3) 0.089(4) 0.031(3)
C23 0.101(4) 0.080(4) 0.183(7) 0.021(4) 0.087(5) 0.036(3)
C24 0.100(4) 0.056(3) 0.086(4) 0.015(3) 0.027(3) 0.012(3)
C25 0.162(6) 0.077(3) 0.106(4) 0.045(3) 0.085(5) 0.035(4)
C26 0.123(4) 0.073(3) 0.104(4) 0.037(3) 0.083(4) 0.028(3)
C27 0.070(3) 0.075(3) 0.082(3) -0.004(2) 0.048(2) -0.008(2)
C28 0.056(2) 0.084(3) 0.051(2) 0.0132(19) 0.0323(18) 0.0132(19)
C29 0.068(2) 0.080(3) 0.045(2) -0.0037(18) 0.0294(19) 0.016(2)
C30 0.0560(19) 0.061(2) 0.0437(17) -0.0038(15) 0.0322(16) 0.0066(16)
C31 0.0498(18) 0.0549(19) 0.0458(17) -0.0075(14) 0.0305(16) 0.0007(14)
C32 0.0496(18) 0.0549(19) 0.0542(19) -0.0066(15) 0.0354(16) 0.0012(15)
C33 0.059(2) 0.057(2) 0.072(2) -0.0135(18) 0.046(2) -0.0051(16)
C34 0.071(2) 0.071(2) 0.082(3) -0.011(2) 0.060(2) -0.002(2)
C35 0.088(3) 0.078(3) 0.085(3) -0.019(2) 0.071(3) -0.008(2)
C36 0.078(3) 0.067(2) 0.068(2) -0.0220(19) 0.055(2) -0.014(2)
C37 0.0529(18) 0.058(2) 0.0530(19) -0.0084(16) 0.0361(17) 0.0000(15)
C38 0.0535(19) 0.059(2) 0.0498(19) -0.0084(15) 0.0338(17) -0.0021(16)
C39 0.074(2) 0.071(2) 0.064(2) -0.0196(19) 0.049(2) -0.017(2)
C40 0.076(3) 0.072(3) 0.069(2) -0.014(2) 0.051(2) -0.021(2)
C41 0.061(2) 0.079(3) 0.053(2) 0.0007(18) 0.0394(19) -0.0020(19)
C42 0.060(2) 0.067(2) 0.0493(19) -0.0044(16) 0.0369(18) -0.0001(17)
C43 0.0501(18) 0.0567(19) 0.0437(17) -0.0032(14) 0.0296(16) 0.0024(15)
C44 0.053(2) 0.067(2) 0.052(2) -0.0059(17) 0.0269(18) 0.0015(17)
C45 0.076(3) 0.088(3) 0.072(3) 0.004(2) 0.052(2) -0.013(2)
C46 0.082(3) 0.125(4) 0.081(3) -0.003(3) 0.056(3) -0.029(3)
C47 0.091(4) 0.151(6) 0.101(4) -0.002(4) 0.059(4) -0.041(4)
C48 0.111(5) 0.174(7) 0.136(6) -0.007(5) 0.092(5) -0.054(5)
C49 0.124(5) 0.142(6) 0.128(5) 0.008(4) 0.100(5) -0.032(4)
C50 0.098(3) 0.092(3) 0.092(3) 0.011(3) 0.073(3) -0.011(3)
C51 0.102(3) 0.075(3) 0.079(3) 0.016(2) 0.070(3) 0.010(2)
C52 0.134(5) 0.089(3) 0.093(4) 0.025(3) 0.090(4) 0.018(3)
C53 0.137(5) 0.082(3) 0.075(3) 0.018(3) 0.076(4) 0.022(3)
C54 0.105(4) 0.076(3) 0.064(3) 0.010(2) 0.049(3) 0.019(3)
C55 0.083(3) 0.083(3) 0.065(3) 0.010(2) 0.050(2) 0.013(2)
C56 0.085(3) 0.069(2) 0.063(2) 0.0112(19) 0.054(2) 0.014(2)
C57 0.199(3) 0.1307(19) 0.242(3) -0.066(2) 0.198(3) -0.0448(18)
C58 0.199(3) 0.1307(19) 0.242(3) -0.066(2) 0.198(3) -0.0448(18)
C59 0.199(3) 0.1307(19) 0.242(3) -0.066(2) 0.198(3) -0.0448(18)
C60 0.199(3) 0.1307(19) 0.242(3) -0.066(2) 0.198(3) -0.0448(18)
C61 0.199(3) 0.1307(19) 0.242(3) -0.066(2) 0.198(3) -0.0448(18)
C62 0.199(3) 0.1307(19) 0.242(3) -0.066(2) 0.198(3) -0.0448(18)
C68 0.199(3) 0.1307(19) 0.242(3) -0.066(2) 0.198(3) -0.0448(18)
C67 0.199(3) 0.1307(19) 0.242(3) -0.066(2) 0.198(3) -0.0448(18)
C66 0.199(3) 0.1307(19) 0.242(3) -0.066(2) 0.198(3) -0.0448(18)
C65 0.199(3) 0.1307(19) 0.242(3) -0.066(2) 0.198(3) -0.0448(18)
C64 0.199(3) 0.1307(19) 0.242(3) -0.066(2) 0.198(3) -0.0448(18)
C63 0.199(3) 0.1307(19) 0.242(3) -0.066(2) 0.198(3) -0.0448(18)

loop_
_atom_type_symbol
_atom_type_description
_atom_type_scat_dispersion_real
_atom_type_scat_dispersion_imag
_atom_type_scat_source
C C 0.0181 0.0091 'International Tables Vol C Tables 4.2.6.8 and 6.1.1.4'
H H 0.0000 0.0000 'International Tables Vol C Tables 4.2.6.8 and 6.1.1.4'
N N 0.0311 0.0180 'International Tables Vol C Tables 4.2.6.8 and 6.1.1.4'
O O 0.0492 0.0322 'International Tables Vol C Tables 4.2.6.8 and 6.1.1.4'

loop_
_geom_angle_atom_site_label_1
_geom_angle_atom_site_label_2
_geom_angle_atom_site_label_3
_geom_angle
C1 O1 C28 117.5(3)
C10 O3 C14 116.0(3)
C45 N1 C41 125.7(4)
C45 N1 C56 108.1(4)
C56 N1 C41 125.9(4)
C57 N2 C34 126.6(5)
C68 N2 C34 128.7(5)
C68 N2 C57 104.4(4)
O1 C1 C2 112.2(3)
O2 C1 O1 121.6(4)
O2 C1 C2 126.2(3)
C3 C2 C1 119.5(3)
C3 C2 C11 120.4(3)
C11 C2 C1 120.0(3)
C2 C3 H3 118.9
C2 C3 C4 122.1(3)
C4 C3 H3 118.9
C3 C4 C9 118.7(3)
C5 C4 C3 121.9(3)
C5 C4 C9 119.4(3)
C4 C5 H5 119.1
C6 C5 C4 121.7(3)
C6 C5 H5 119.1
C5 C6 C7 118.1(4)
C5 C6 C27 121.4(4)
C7 C6 C27 120.5(4)
C6 C7 H7 118.9
C8 C7 C6 122.2(4)
C8 C7 H7 118.9
C7 C8 H8 119.9
C7 C8 C9 120.2(4)
C9 C8 H8 119.9
C8 C9 C4 118.3(3)
C8 C9 C10 123.8(3)
C10 C9 C4 117.9(3)
O3 C10 C9 115.4(3)
O3 C10 C11 121.1(3)
C11 C10 C9 123.4(3)
C2 C11 C12 126.0(3)
C10 C11 C2 117.4(3)
C10 C11 C12 116.5(3)
C11 C12 H12 120.1
C13 C12 C11 119.9(4)
C13 C12 H12 120.1
C12 C13 H13 119.5
C12 C13 C14 120.9(4)
C14 C13 H13 119.5
O3 C14 C13 108.4(3)
O3 C14 C15 109.0(3)
O3 C14 C21 105.6(3)
C13 C14 C15 113.0(3)
C13 C14 C21 110.7(3)
C15 C14 C21 109.9(3)
C16 C15 C14 121.0(4)
C16 C15 C20 119.4(4)
C20 C15 C14 119.4(4)
C15 C16 H16 119.9
C15 C16 C17 120.3(6)
C17 C16 H16 119.9
C16 C17 H17 120.4
C18 C17 C16 119.1(6)
C18 C17 H17 120.4
C17 C18 H18 119.7
C19 C18 C17 120.6(6)
C19 C18 H18 119.7
C18 C19 H19 119.7
C18 C19 C20 120.7(6)
C20 C19 H19 119.7
C15 C20 H20 120.1
C19 C20 C15 119.8(6)
C19 C20 H20 120.1
C22 C21 C14 121.0(4)
C22 C21 C26 117.3(4)
C26 C21 C14 121.6(4)
C21 C22 H22 119.8
C21 C22 C23 120.3(6)
C23 C22 H22 119.8
C22 C23 H23 119.5
C24 C23 C22 121.0(6)
C24 C23 H23 119.5
C23 C24 H24 120.4
C25 C24 C23 119.1(5)
C25 C24 H24 120.4
C24 C25 H25 119.7
C24 C25 C26 120.5(7)
C26 C25 H25 119.7
C21 C26 C25 121.6(6)
C21 C26 H26 119.2
C25 C26 H26 119.2
C6 C27 H27A 109.5
C6 C27 H27B 109.5
C6 C27 H27C 109.5
H27A C27 H27B 109.5
H27A C27 H27C 109.5
H27B C27 H27C 109.5
O1 C28 H28A 109.5
O1 C28 H28B 109.5
O1 C28 C29 110.7(3)
H28A C28 H28B 108.1
C29 C28 H28A 109.5
C29 C28 H28B 109.5
C28 C29 H29A 109.3
C28 C29 H29B 109.3
C28 C29 C30 111.7(3)
H29A C29 H29B 107.9
C30 C29 H29A 109.3
C30 C29 H29B 109.3
C29 C30 H30A 108.4
C29 C30 H30B 108.4
C29 C30 C31 115.4(3)
H30A C30 H30B 107.5
C31 C30 H30A 108.4
C31 C30 H30B 108.4
C32 C31 C30 112.6(3)
C32 C31 C44 111.6(3)
C43 C31 C30 110.8(3)
C43 C31 C32 101.2(3)
C43 C31 C44 111.9(3)
C44 C31 C30 108.7(3)
C33 C32 C31 129.1(3)
C33 C32 C37 120.2(3)
C37 C32 C31 110.6(3)
C32 C33 H33 120.5
C32 C33 C34 119.1(4)
C34 C33 H33 120.5
C33 C34 N2 118.4(4)
C35 C34 N2 120.9(4)
C35 C34 C33 120.7(4)
C34 C35 H35 119.7
C34 C35 C36 120.6(4)
C36 C35 H35 119.7
C35 C36 H36 120.5
C37 C36 C35 119.0(4)
C37 C36 H36 120.5
C32 C37 C38 108.8(3)
C36 C37 C32 120.3(4)
C36 C37 C38 131.0(3)
C39 C38 C37 131.9(3)
C39 C38 C43 120.1(3)
C43 C38 C37 108.0(3)
C38 C39 H39 120.3
C40 C39 C38 119.3(4)
C40 C39 H39 120.3
C39 C40 H40 119.7
C39 C40 C41 120.5(4)
C41 C40 H40 119.7
C40 C41 N1 119.8(4)
C40 C41 C42 120.7(4)
C42 C41 N1 119.5(4)
C41 C42 H42 120.5
C43 C42 C41 119.0(3)
C43 C42 H42 120.5
C38 C43 C31 111.5(3)
C42 C43 C31 128.2(3)
C42 C43 C38 120.3(3)
C31 C44 H44A 109.5
C31 C44 H44B 109.5
C31 C44 H44C 109.5
H44A C44 H44B 109.5
H44A C44 H44C 109.5
H44B C44 H44C 109.5
N1 C45 C50 109.3(4)
C46 C45 N1 129.3(4)
C46 C45 C50 121.1(4)
C45 C46 H46 121.4
C47 C46 C45 117.3(5)
C47 C46 H46 121.4
C46 C47 H47 118.9
C46 C47 C48 122.3(6)
C48 C47 H47 118.9
C47 C48 H48 119.7
C49 C48 C47 120.6(6)
C49 C48 H48 119.7
C48 C49 H49 120.1
C48 C49 C50 119.7(6)
C50 C49 H49 120.1
C45 C50 C51 106.6(4)
C49 C50 C45 118.9(5)
C49 C50 C51 134.3(5)
C52 C51 C50 133.8(5)
C52 C51 C56 119.2(5)
C56 C51 C50 107.0(4)
C51 C52 H52 120.3
C53 C52 C51 119.5(5)
C53 C52 H52 120.3
C52 C53 H53 119.7
C52 C53 C54 120.7(5)
C54 C53 H53 119.7
C53 C54 H54 119.0
C53 C54 C55 121.9(5)
C55 C54 H54 119.0
C54 C55 H55 121.5
C56 C55 C54 117.0(5)
C56 C55 H55 121.5
N1 C56 C51 108.9(4)
C55 C56 N1 129.4(4)
C55 C56 C51 121.8(4)
N2 C57 C58 127.2(4)
N2 C57 C62 112.7(4)
C58 C57 C62 120.0
C57 C58 H58 120.0
C59 C58 C57 120.0
C59 C58 H58 120.0
C58 C59 H59 120.0
C60 C59 C58 120.0
C60 C59 H59 120.0
C59 C60 H60 120.0
C59 C60 C61 120.0
C61 C60 H60 120.0
C60 C61 H61 120.0
C62 C61 C60 120.0
C62 C61 H61 120.0
C57 C62 C63 104.6(4)
C61 C62 C57 120.0
C61 C62 C63 135.3(4)
N2 C68 C67 128.4(4)
N2 C68 C63 111.5(4)
C67 C68 C63 120.0
C68 C67 H67 120.0
C66 C67 C68 120.0
C66 C67 H67 120.0
C67 C66 H66 120.0
C65 C66 C67 120.0
C65 C66 H66 120.0
C66 C65 H65 120.0
C66 C65 C64 120.0
C64 C65 H65 120.0
C65 C64 H64 120.0
C63 C64 C65 120.0
C63 C64 H64 120.0
C68 C63 C62 106.7(4)
C64 C63 C62 133.2(4)
C64 C63 C68 120.0

loop_
_geom_bond_atom_site_label_1
_geom_bond_atom_site_label_2
_geom_bond_distance
O1 C1 1.338(5)
O1 C28 1.446(4)
O2 C1 1.194(5)
O3 C10 1.377(4)
O3 C14 1.452(4)
N1 C41 1.419(5)
N1 C45 1.395(6)
N1 C56 1.399(5)
N2 C34 1.414(5)
N2 C57 1.363(6)
N2 C68 1.358(6)
C1 C2 1.490(5)
C2 C3 1.359(5)
C2 C11 1.437(5)
C3 H3 0.9300
C3 C4 1.419(5)
C4 C5 1.407(5)
C4 C9 1.420(5)
C5 H5 0.9300
C5 C6 1.369(6)
C6 C7 1.407(6)
C6 C27 1.514(6)
C7 H7 0.9300
C7 C8 1.366(6)
C8 H8 0.9300
C8 C9 1.412(5)
C9 C10 1.416(5)
C10 C11 1.383(5)
C11 C12 1.452(5)
C12 H12 0.9300
C12 C13 1.326(5)
C13 H13 0.9300
C13 C14 1.504(5)
C14 C15 1.523(5)
C14 C21 1.526(5)
C15 C16 1.381(6)
C15 C20 1.388(6)
C16 H16 0.9300
C16 C17 1.389(8)
C17 H17 0.9300
C17 C18 1.386(10)
C18 H18 0.9300
C18 C19 1.353(10)
C19 H19 0.9300
C19 C20 1.380(7)
C20 H20 0.9300
C21 C22 1.361(6)
C21 C26 1.360(7)
C22 H22 0.9300
C22 C23 1.389(9)
C23 H23 0.9300
C23 C24 1.350(10)
C24 H24 0.9300
C24 C25 1.327(10)
C25 H25 0.9300
C25 C26 1.383(7)
C26 H26 0.9300
C27 H27A 0.9600
C27 H27B 0.9600
C27 H27C 0.9600
C28 H28A 0.9700
C28 H28B 0.9700
C28 C29 1.476(6)
C29 H29A 0.9700
C29 H29B 0.9700
C29 C30 1.520(5)
C30 H30A 0.9700
C30 H30B 0.9700
C30 C31 1.543(5)
C31 C32 1.523(5)
C31 C43 1.516(5)
C31 C44 1.538(5)
C32 C33 1.373(5)
C32 C37 1.409(5)
C33 H33 0.9300
C33 C34 1.392(6)
C34 C35 1.382(6)
C35 H35 0.9300
C35 C36 1.383(6)
C36 H36 0.9300
C36 C37 1.383(5)
C37 C38 1.460(5)
C38 C39 1.384(5)
C38 C43 1.407(5)
C39 H39 0.9300
C39 C40 1.383(6)
C40 H40 0.9300
C40 C41 1.387(6)
C41 C42 1.391(6)
C42 H42 0.9300
C42 C43 1.380(5)
C44 H44A 0.9600
C44 H44B 0.9600
C44 H44C 0.9600
C45 C46 1.389(7)
C45 C50 1.399(6)
C46 H46 0.9300
C46 C47 1.368(8)
C47 H47 0.9300
C47 C48 1.377(9)
C48 H48 0.9300
C48 C49 1.346(9)
C49 H49 0.9300
C49 C50 1.396(8)
C50 C51 1.452(7)
C51 C52 1.390(7)
C51 C56 1.401(6)
C52 H52 0.9300
C52 C53 1.364(8)
C53 H53 0.9300
C53 C54 1.375(8)
C54 H54 0.9300
C54 C55 1.391(7)
C55 H55 0.9300
C55 C56 1.380(7)
C57 C58 1.3900
C57 C62 1.3900
C58 H58 0.9300
C58 C59 1.3900
C59 H59 0.9300
C59 C60 1.3900
C60 H60 0.9300
C60 C61 1.3900
C61 H61 0.9300
C61 C62 1.3900
C62 C63 1.399(7)
C68 C67 1.3900
C68 C63 1.3900
C67 H67 0.9300
C67 C66 1.3900
C66 H66 0.9300
C66 C65 1.3900
C65 H65 0.9300
C65 C64 1.3900
C64 H64 0.9300
C64 C63 1.3900
